data_4029888
loop_
_publ_author_name
'Chen, Hui'
'Wang, Jiang'
'Zhou, Shengbin'
'Liu, Hong'

_publ_section_title
;
 Asymmetric Synthesis of Chiral Heterocyclic Amino Acids via the
 Alkylation of the Ni(II) Complex of Glycine and Alkyl Halides.
;
_journal_issue 17
_journal_name_full 'The Journal of organic chemistry'
_journal_page_first 7872
_journal_page_last 7879
_journal_paper_doi 10.1021/jo501571j
_journal_volume 79
_journal_year 2014
_chemical_absolute_configuration ad
_chemical_formula_sum 'C34 H30 Br N3 Ni O3'
_chemical_formula_weight 667.23
_chemical_name_common 3a
_chemical_name_systematic
; 
 ? 
;
_space_group_IT_number 96
_symmetry_cell_setting tetragonal
_symmetry_space_group_name_Hall 'P 4nw 2abw'
_symmetry_space_group_name_H-M 'P 43 21 2'
_atom_sites_solution_hydrogens geom
_atom_sites_solution_primary direct
_atom_sites_solution_secondary difmap
_audit_creation_method SHELXL-97
_cell_angle_alpha 90.00
_cell_angle_beta 90.00
_cell_angle_gamma 90.00
_cell_formula_units_Z 8
_cell_length_a 14.0105(8)
_cell_length_b 14.0105(8)
_cell_length_c 33.006(2)
_cell_measurement_reflns_used 3105
_cell_measurement_temperature 293(2)
_cell_measurement_theta_max 35.508
_cell_measurement_theta_min 4.934
_cell_volume 6478.9(7)
_computing_cell_refinement 'Bruker SMART'
_computing_data_collection 'Bruker SMART'
_computing_data_reduction 'Bruker SHELXTL'
_computing_molecular_graphics 'Bruker SHELXTL'
_computing_publication_material 'Bruker SHELXTL'
_computing_structure_refinement 'SHELXL-97 (Sheldrick, 1997)'
_computing_structure_solution 'SHELXS-97 (Sheldrick, 1990)'
_diffrn_ambient_temperature 293(2)
_diffrn_measured_fraction_theta_full 0.999
_diffrn_measured_fraction_theta_max 0.999
_diffrn_measurement_device_type 'CCD area detector'
_diffrn_measurement_method 'phi and omega scans'
_diffrn_radiation_monochromator graphite
_diffrn_radiation_source 'fine-focus sealed tube'
_diffrn_radiation_type MoK\a
_diffrn_radiation_wavelength 0.71073
_diffrn_reflns_av_R_equivalents 0.0000
_diffrn_reflns_av_sigmaI/netI 0.0734
_diffrn_reflns_limit_h_max 12
_diffrn_reflns_limit_h_min -11
_diffrn_reflns_limit_k_max 17
_diffrn_reflns_limit_k_min 0
_diffrn_reflns_limit_l_max 40
_diffrn_reflns_limit_l_min 0
_diffrn_reflns_number 6377
_diffrn_reflns_theta_full 26.00
_diffrn_reflns_theta_max 26.00
_diffrn_reflns_theta_min 2.06
_exptl_absorpt_coefficient_mu 1.869
_exptl_absorpt_correction_T_max 1.00000
_exptl_absorpt_correction_T_min 0.10372
_exptl_absorpt_correction_type empirical
_exptl_absorpt_process_details sadabs
_exptl_crystal_colour red
_exptl_crystal_density_diffrn 1.368
_exptl_crystal_density_method 'not measured'
_exptl_crystal_description prismatic
_exptl_crystal_F_000 2736
_exptl_crystal_size_max 0.211
_exptl_crystal_size_mid 0.165
_exptl_crystal_size_min 0.123
_platon_squeeze_details
;
;
_refine_diff_density_max 0.302
_refine_diff_density_min -0.236
_refine_diff_density_rms 0.063
_refine_ls_abs_structure_details 'Flack H D (1983), Acta Cryst. A39, 876-881'
_refine_ls_abs_structure_Flack 0.005(14)
_refine_ls_extinction_method none
_refine_ls_goodness_of_fit_ref 0.925
_refine_ls_hydrogen_treatment mixed
_refine_ls_matrix_type full
_refine_ls_number_parameters 394
_refine_ls_number_reflns 6377
_refine_ls_number_restraints 3
_refine_ls_restrained_S_all 0.925
_refine_ls_R_factor_all 0.0838
_refine_ls_R_factor_gt 0.0477
_refine_ls_shift/su_max 0.003
_refine_ls_shift/su_mean 0.000
_refine_ls_structure_factor_coef Fsqd
_refine_ls_weighting_details 'calc w=1/[\s^2^(Fo^2^)+(0.0559P)^2^+0.0000P] where P=(Fo^2^+2Fc^2^)/3'
_refine_ls_weighting_scheme calc
_refine_ls_wR_factor_gt 0.0987
_refine_ls_wR_factor_ref 0.1095
_reflns_number_gt 4336
_reflns_number_total 6377
_reflns_threshold_expression >2sigma(I)
_cod_data_source_file jo501571j_si_001.cif
_cod_data_source_block 3a
_cod_depositor_comments
;
The following automatic conversions were performed:

'_symmetry_cell_setting' value 'Tetragonal' changed to 'tetragonal'
according to
/home/saulius/struct/COD-crude-data--automatic-downloads/rss-feeds/ACS/lib/dictionaries/cif_core.dic
dictionary named 'cif_core.dic' version 2.4.2 from 2011-04-26.

Automatic conversion script
Id: cif_fix_values 2281 2013-09-26 08:29:07Z andrius 

 Adding full bibliography for 4029888.cif.
;
_cod_original_sg_symbol_H-M P4(3)2(1)2
_cod_database_code 4029888

loop_
_symmetry_equiv_pos_as_xyz
'x, y, z'
'-x, -y, z+1/2'
'-y+1/2, x+1/2, z+3/4'
'y+1/2, -x+1/2, z+1/4'
'-x+1/2, y+1/2, -z+3/4'
'x+1/2, -y+1/2, -z+1/4'
'y, x, -z'
'-y, -x, -z+1/2'

loop_
_atom_site_label
_atom_site_type_symbol
_atom_site_fract_x
_atom_site_fract_y
_atom_site_fract_z
_atom_site_U_iso_or_equiv
_atom_site_adp_type
_atom_site_occupancy
_atom_site_symmetry_multiplicity
_atom_site_calc_flag
_atom_site_refinement_flags
_atom_site_disorder_assembly
_atom_site_disorder_group
Ni1 Ni 0.78788(4) 0.92254(4) 0.112583(15) 0.03987(14) Uani 1 1 d . . .
Br1 Br 1.15890(9) 1.15908(8) 0.07763(4) 0.0865(4) Uani 0.50 1 d P A 1
H34 H 1.082(8) 0.967(10) 0.190(4) 0.104 Uiso 0.50 1 d PD B 1
Br1' Br 1.04973(13) 0.96097(13) 0.21534(4) 0.1207(6) Uani 0.50 1 d P A 2
H30' H 1.148(3) 1.098(11) 0.096(2) 0.145 Uiso 0.50 1 d PD C 2
N1 N 0.8513(2) 1.0278(2) 0.09188(9) 0.0369(7) Uani 1 1 d . . .
N2 N 0.6717(2) 0.9846(2) 0.11850(9) 0.0390(7) Uani 1 1 d . . .
N3 N 0.7245(2) 0.8083(2) 0.13142(10) 0.0466(8) Uani 1 1 d . . .
O1 O 1.0501(2) 0.8741(2) 0.08378(10) 0.0627(9) Uani 1 1 d . . .
O2 O 0.9018(2) 0.85608(19) 0.10541(9) 0.0545(8) Uani 1 1 d . . .
O3 O 0.5390(2) 0.9730(2) 0.16090(9) 0.0671(9) Uani 1 1 d . . .
C1 C 0.9732(3) 0.9069(3) 0.09331(12) 0.0454(10) Uani 1 1 d . . .
C2 C 0.9553(3) 1.0132(3) 0.09291(11) 0.0405(10) Uani 1 1 d . . .
H2 H 0.9849 1.0419 0.0689 0.049 Uiso 1 1 calc R . .
C3 C 0.8144(3) 1.1035(3) 0.07609(10) 0.0381(9) Uani 1 1 d . . .
C4 C 0.7110(3) 1.1245(3) 0.07740(11) 0.0375(9) Uani 1 1 d . . .
C5 C 0.6800(3) 1.2071(3) 0.05747(11) 0.0458(10) Uani 1 1 d . . .
H5 H 0.7248 1.2462 0.0449 0.055 Uiso 1 1 calc R . .
C6 C 0.5870(3) 1.2316(3) 0.05593(13) 0.0591(12) Uani 1 1 d . . .
H6 H 0.5678 1.2876 0.0431 0.071 Uiso 1 1 calc R . .
C7 C 0.5204(3) 1.1718(4) 0.07382(13) 0.0619(13) Uani 1 1 d . . .
H7 H 0.4558 1.1863 0.0717 0.074 Uiso 1 1 calc R . .
C8 C 0.5481(3) 1.0919(3) 0.09455(13) 0.0540(11) Uani 1 1 d . . .
H8 H 0.5020 1.0535 0.1066 0.065 Uiso 1 1 calc R . .
C9 C 0.6447(3) 1.0670(3) 0.09791(10) 0.0393(9) Uani 1 1 d . . .
C10 C 0.6108(3) 0.9400(3) 0.14547(12) 0.0460(11) Uani 1 1 d . . .
C11 C 0.6419(3) 0.8401(3) 0.15672(12) 0.0492(11) Uani 1 1 d . . .
H11 H 0.5884 0.7962 0.1524 0.059 Uiso 1 1 calc R . .
C12 C 0.6751(4) 0.8324(4) 0.20076(14) 0.0784(16) Uani 1 1 d . . .
H12A H 0.6368 0.7862 0.2154 0.094 Uiso 1 1 calc R . .
H12B H 0.6702 0.8936 0.2143 0.094 Uiso 1 1 calc R . .
C13 C 0.7795(4) 0.7997(4) 0.19846(14) 0.0735(15) Uani 1 1 d . . .
H13A H 0.8227 0.8538 0.1981 0.088 Uiso 1 1 calc R . .
H13B H 0.7957 0.7585 0.2210 0.088 Uiso 1 1 calc R . .
C14 C 0.7824(3) 0.7475(3) 0.15985(14) 0.0626(13) Uani 1 1 d . . .
H14A H 0.7544 0.6845 0.1627 0.075 Uiso 1 1 calc R . .
H14B H 0.8475 0.7408 0.1502 0.075 Uiso 1 1 calc R . .
C15 C 0.6963(3) 0.7489(3) 0.09489(13) 0.0570(12) Uani 1 1 d . . .
H15A H 0.7529 0.7190 0.0837 0.068 Uiso 1 1 calc R . .
H15B H 0.6534 0.6986 0.1036 0.068 Uiso 1 1 calc R . .
C16 C 0.6484(4) 0.8067(3) 0.06232(13) 0.0566(12) Uani 1 1 d . . .
C17 C 0.7035(4) 0.8504(4) 0.03313(13) 0.0689(14) Uani 1 1 d . . .
H17 H 0.7694 0.8428 0.0326 0.083 Uiso 1 1 calc R . .
C18 C 0.6558(5) 0.9073(4) 0.00404(15) 0.0828(18) Uani 1 1 d . . .
H18 H 0.6910 0.9360 -0.0165 0.099 Uiso 1 1 calc R . .
C19 C 0.5600(5) 0.9211(4) 0.0054(2) 0.0917(19) Uani 1 1 d . . .
H19 H 0.5306 0.9624 -0.0128 0.110 Uiso 1 1 calc R . .
C20 C 0.5072(5) 0.8741(5) 0.0338(2) 0.098(2) Uani 1 1 d . . .
H20 H 0.4411 0.8807 0.0341 0.118 Uiso 1 1 calc R . .
C21 C 0.5512(4) 0.8172(4) 0.06166(16) 0.0718(15) Uani 1 1 d . . .
H21 H 0.5144 0.7847 0.0806 0.086 Uiso 1 1 calc R . .
C22 C 0.8766(3) 1.1711(3) 0.05298(11) 0.0411(9) Uani 1 1 d . . .
C23 C 0.9118(3) 1.2542(3) 0.06897(14) 0.0570(12) Uani 1 1 d . . .
H23 H 0.8960 1.2710 0.0954 0.068 Uiso 1 1 calc R . .
C24 C 0.9707(4) 1.3140(3) 0.04645(16) 0.0698(14) Uani 1 1 d . . .
H24 H 0.9958 1.3692 0.0578 0.084 Uiso 1 1 calc R . .
C25 C 0.9907(4) 1.2901(4) 0.00760(17) 0.0754(14) Uani 1 1 d . . .
H25 H 1.0298 1.3298 -0.0077 0.090 Uiso 1 1 calc R . .
C26 C 0.9545(4) 1.2084(4) -0.00970(14) 0.0691(14) Uani 1 1 d . . .
H26 H 0.9681 1.1940 -0.0366 0.083 Uiso 1 1 calc R . .
C27 C 0.8985(3) 1.1485(3) 0.01286(12) 0.0526(12) Uani 1 1 d . . .
H27 H 0.8750 1.0926 0.0014 0.063 Uiso 1 1 calc R . .
C28 C 0.9944(3) 1.0608(3) 0.13163(13) 0.0542(11) Uani 1 1 d . . .
H28A H 0.9845 1.1291 0.1292 0.065 Uiso 1 1 calc R . .
H28B H 0.9563 1.0389 0.1544 0.065 Uiso 1 1 calc R . .
C29 C 1.0972(3) 1.0441(3) 0.14163(14) 0.0526(11) Uani 1 1 d . A .
C30 C 1.1698(4) 1.0767(4) 0.11768(19) 0.0831(16) Uani 1 1 d D . .
C31 C 1.2653(5) 1.0571(5) 0.1259(3) 0.113(3) Uani 1 1 d D A .
H31 H 1.3128 1.0754 0.1078 0.136 Uiso 1 1 calc R . .
C32 C 1.2883(6) 1.0101(7) 0.1615(4) 0.140(4) Uani 1 1 d . . .
H32 H 1.3518 0.9995 0.1684 0.167 Uiso 1 1 calc R A .
C33 C 1.2176(6) 0.9800(5) 0.1859(2) 0.111(3) Uani 1 1 d . A .
H33 H 1.2329 0.9483 0.2098 0.133 Uiso 1 1 calc R . .
C34 C 1.1247(4) 0.9948(4) 0.17653(19) 0.0835(17) Uani 1 1 d D . .

loop_
_atom_site_aniso_label
_atom_site_aniso_U_11
_atom_site_aniso_U_22
_atom_site_aniso_U_33
_atom_site_aniso_U_23
_atom_site_aniso_U_13
_atom_site_aniso_U_12
Ni1 0.0352(3) 0.0362(3) 0.0481(3) 0.0058(2) 0.0024(2) 0.0038(2)
Br1 0.0860(8) 0.0676(7) 0.1057(9) 0.0182(7) 0.0122(7) -0.0123(6)
Br1' 0.1281(13) 0.1349(13) 0.0991(10) 0.0453(10) -0.0212(10) -0.0023(10)
N1 0.0321(17) 0.0324(18) 0.0462(17) 0.0014(15) 0.0037(15) 0.0032(14)
N2 0.0317(17) 0.0410(19) 0.0444(18) 0.0029(16) 0.0014(15) 0.0039(15)
N3 0.0397(19) 0.0411(19) 0.059(2) 0.0125(17) 0.0021(17) 0.0032(15)
O1 0.047(2) 0.0517(19) 0.090(2) 0.0081(16) 0.0168(17) 0.0131(15)
O2 0.0409(17) 0.0390(16) 0.084(2) 0.0140(15) 0.0159(15) 0.0051(13)
O3 0.056(2) 0.066(2) 0.079(2) 0.0114(18) 0.0308(18) 0.0162(17)
C1 0.043(3) 0.043(3) 0.050(2) 0.005(2) 0.003(2) 0.005(2)
C2 0.036(2) 0.041(2) 0.044(2) 0.0081(19) -0.0022(18) -0.0022(18)
C3 0.047(3) 0.034(2) 0.0336(19) -0.0040(17) -0.0019(18) 0.0040(17)
C4 0.038(2) 0.038(2) 0.037(2) -0.0066(17) -0.0039(18) 0.008(2)
C5 0.050(3) 0.042(2) 0.046(2) 0.003(2) -0.0028(19) 0.013(2)
C6 0.068(3) 0.049(3) 0.060(3) 0.011(2) -0.009(2) 0.020(3)
C7 0.045(3) 0.073(4) 0.067(3) 0.007(3) -0.005(2) 0.024(3)
C8 0.043(3) 0.061(3) 0.058(3) 0.002(2) 0.004(2) 0.009(2)
C9 0.042(2) 0.039(2) 0.037(2) -0.0058(19) -0.0041(19) 0.0065(18)
C10 0.039(2) 0.052(3) 0.046(2) 0.005(2) 0.003(2) 0.003(2)
C11 0.035(2) 0.055(3) 0.058(3) 0.006(2) 0.010(2) 0.002(2)
C12 0.081(4) 0.099(4) 0.056(3) 0.024(3) 0.010(3) 0.019(3)
C13 0.066(3) 0.093(4) 0.061(3) 0.024(3) -0.005(3) 0.000(3)
C14 0.044(3) 0.063(3) 0.081(3) 0.029(3) 0.006(2) 0.010(2)
C15 0.058(3) 0.036(2) 0.076(3) -0.002(2) 0.010(2) -0.002(2)
C16 0.074(3) 0.038(3) 0.058(3) -0.011(2) -0.002(3) -0.007(2)
C17 0.089(4) 0.063(3) 0.055(3) -0.009(3) 0.001(3) -0.012(3)
C18 0.132(6) 0.066(4) 0.050(3) -0.004(3) -0.003(3) -0.026(4)
C19 0.113(6) 0.071(4) 0.091(4) -0.013(4) -0.050(4) -0.001(4)
C20 0.081(5) 0.097(5) 0.116(5) -0.006(4) -0.033(4) 0.003(4)
C21 0.057(3) 0.075(4) 0.083(3) -0.002(3) -0.017(3) -0.009(3)
C22 0.041(2) 0.039(2) 0.043(2) 0.0032(19) -0.0051(19) 0.0007(18)
C23 0.072(3) 0.041(2) 0.059(3) -0.003(2) -0.004(2) 0.004(2)
C24 0.077(4) 0.049(3) 0.083(4) 0.008(3) -0.008(3) -0.014(3)
C25 0.071(4) 0.068(4) 0.087(4) 0.030(3) 0.012(3) -0.003(3)
C26 0.078(4) 0.077(4) 0.052(3) 0.019(3) 0.011(2) 0.010(3)
C27 0.068(3) 0.043(3) 0.046(3) 0.005(2) 0.003(2) 0.000(2)
C28 0.042(2) 0.063(3) 0.058(3) -0.007(2) -0.007(2) 0.005(2)
C29 0.044(3) 0.052(3) 0.062(3) -0.010(2) -0.004(2) 0.002(2)
C30 0.061(3) 0.067(4) 0.122(5) -0.023(4) 0.003(3) -0.001(3)
C31 0.049(4) 0.107(6) 0.183(8) -0.046(5) 0.018(5) -0.022(4)
C32 0.064(5) 0.133(8) 0.222(11) -0.094(8) -0.042(7) 0.007(5)
C33 0.102(5) 0.106(5) 0.124(5) -0.048(4) -0.073(5) 0.044(5)
C34 0.078(5) 0.074(5) 0.098(5) -0.030(4) -0.040(4) 0.027(3)

loop_
_atom_type_symbol
_atom_type_description
_atom_type_scat_dispersion_real
_atom_type_scat_dispersion_imag
_atom_type_scat_source
C C 0.0033 0.0016 'International Tables Vol C Tables 4.2.6.8 and 6.1.1.4'
H H 0.0000 0.0000 'International Tables Vol C Tables 4.2.6.8 and 6.1.1.4'
N N 0.0061 0.0033 'International Tables Vol C Tables 4.2.6.8 and 6.1.1.4'
O O 0.0106 0.0060 'International Tables Vol C Tables 4.2.6.8 and 6.1.1.4'
Ni Ni 0.3393 1.1124 'International Tables Vol C Tables 4.2.6.8 and 6.1.1.4'
Br Br -0.2901 2.4595 'International Tables Vol C Tables 4.2.6.8 and 6.1.1.4'

loop_
_geom_angle_atom_site_label_1
_geom_angle_atom_site_label_2
_geom_angle_atom_site_label_3
_geom_angle
_geom_angle_site_symmetry_1
_geom_angle_site_symmetry_3
N1 Ni1 N2 94.97(14) . .
N1 Ni1 O2 86.58(13) . .
N2 Ni1 O2 177.51(14) . .
N1 Ni1 N3 176.53(14) . .
N2 Ni1 N3 87.20(13) . .
O2 Ni1 N3 91.17(13) . .
C30 Br1 H30' 19(6) . .
C34 Br1' Br1' 142.9(2) . 8_775
C34 Br1' H34 15(8) . .
Br1' Br1' H34 155(9) 8_775 .
C3 N1 C2 121.3(3) . .
C3 N1 Ni1 127.7(3) . .
C2 N1 Ni1 110.8(2) . .
C10 N2 C9 121.4(3) . .
C10 N2 Ni1 113.4(3) . .
C9 N2 Ni1 125.2(3) . .
C11 N3 C14 103.8(3) . .
C11 N3 C15 113.9(3) . .
C14 N3 C15 109.0(3) . .
C11 N3 Ni1 106.8(2) . .
C14 N3 Ni1 115.0(3) . .
C15 N3 Ni1 108.5(2) . .
C1 O2 Ni1 115.3(3) . .
O1 C1 O2 124.0(4) . .
O1 C1 C2 121.2(4) . .
O2 C1 C2 114.7(4) . .
N1 C2 C1 107.5(3) . .
N1 C2 C28 108.1(3) . .
C1 C2 C28 111.1(3) . .
N1 C2 H2 110.0 . .
C1 C2 H2 110.0 . .
C28 C2 H2 110.0 . .
N1 C3 C4 122.9(3) . .
N1 C3 C22 119.6(3) . .
C4 C3 C22 117.4(3) . .
C5 C4 C9 119.7(4) . .
C5 C4 C3 117.0(4) . .
C9 C4 C3 123.3(3) . .
C6 C5 C4 121.8(4) . .
C6 C5 H5 119.1 . .
C4 C5 H5 119.1 . .
C5 C6 C7 118.7(4) . .
C5 C6 H6 120.6 . .
C7 C6 H6 120.6 . .
C8 C7 C6 121.2(4) . .
C8 C7 H7 119.4 . .
C6 C7 H7 119.4 . .
C7 C8 C9 121.1(4) . .
C7 C8 H8 119.4 . .
C9 C8 H8 119.4 . .
N2 C9 C8 120.5(4) . .
N2 C9 C4 122.1(3) . .
C8 C9 C4 117.2(4) . .
O3 C10 N2 127.4(4) . .
O3 C10 C11 119.2(4) . .
N2 C10 C11 113.5(3) . .
N3 C11 C10 111.2(3) . .
N3 C11 C12 106.0(3) . .
C10 C11 C12 112.7(4) . .
N3 C11 H11 108.9 . .
C10 C11 H11 108.9 . .
C12 C11 H11 108.9 . .
C11 C12 C13 105.3(4) . .
C11 C12 H12A 110.7 . .
C13 C12 H12A 110.7 . .
C11 C12 H12B 110.7 . .
C13 C12 H12B 110.7 . .
H12A C12 H12B 108.8 . .
C14 C13 C12 102.6(4) . .
C14 C13 H13A 111.2 . .
C12 C13 H13A 111.2 . .
C14 C13 H13B 111.2 . .
C12 C13 H13B 111.2 . .
H13A C13 H13B 109.2 . .
C13 C14 N3 104.1(4) . .
C13 C14 H14A 110.9 . .
N3 C14 H14A 110.9 . .
C13 C14 H14B 110.9 . .
N3 C14 H14B 110.9 . .
H14A C14 H14B 109.0 . .
C16 C15 N3 112.9(3) . .
C16 C15 H15A 109.0 . .
N3 C15 H15A 109.0 . .
C16 C15 H15B 109.0 . .
N3 C15 H15B 109.0 . .
H15A C15 H15B 107.8 . .
C21 C16 C17 119.9(5) . .
C21 C16 C15 120.8(5) . .
C17 C16 C15 119.3(5) . .
C16 C17 C18 117.4(6) . .
C16 C17 H17 121.3 . .
C18 C17 H17 121.3 . .
C19 C18 C17 121.6(6) . .
C19 C18 H18 119.2 . .
C17 C18 H18 119.2 . .
C18 C19 C20 119.4(6) . .
C18 C19 H19 120.3 . .
C20 C19 H19 120.3 . .
C21 C20 C19 120.0(6) . .
C21 C20 H20 120.0 . .
C19 C20 H20 120.0 . .
C16 C21 C20 121.5(6) . .
C16 C21 H21 119.3 . .
C20 C21 H21 119.3 . .
C23 C22 C27 118.6(4) . .
C23 C22 C3 123.4(4) . .
C27 C22 C3 118.0(4) . .
C22 C23 C24 121.3(4) . .
C22 C23 H23 119.4 . .
C24 C23 H23 119.4 . .
C25 C24 C23 118.7(5) . .
C25 C24 H24 120.6 . .
C23 C24 H24 120.6 . .
C24 C25 C26 121.5(5) . .
C24 C25 H25 119.3 . .
C26 C25 H25 119.3 . .
C27 C26 C25 119.7(4) . .
C27 C26 H26 120.1 . .
C25 C26 H26 120.1 . .
C26 C27 C22 120.2(4) . .
C26 C27 H27 119.9 . .
C22 C27 H27 119.9 . .
C29 C28 C2 117.2(4) . .
C29 C28 H28A 108.0 . .
C2 C28 H28A 108.0 . .
C29 C28 H28B 108.0 . .
C2 C28 H28B 108.0 . .
H28A C28 H28B 107.3 . .
C30 C29 C34 115.9(5) . .
C30 C29 C28 122.5(5) . .
C34 C29 C28 121.7(5) . .
C29 C30 C31 122.5(6) . .
C29 C30 Br1 126.0(4) . .
C31 C30 Br1 111.0(6) . .
C29 C30 H30' 111(4) . .
C31 C30 H30' 126(3) . .
Br1 C30 H30' 24(10) . .
C32 C31 C30 118.8(7) . .
C32 C31 H30' 138.4(18) . .
C30 C31 H30' 19.9(13) . .
C32 C31 H31 120.6 . .
C30 C31 H31 120.6 . .
H30' C31 H31 100.9 . .
C33 C32 C31 119.1(8) . .
C33 C32 H32 120.5 . .
C31 C32 H32 120.5 . .
C32 C33 C34 121.6(8) . .
C32 C33 H33 119.2 . .
C34 C33 H33 119.2 . .
C33 C34 C29 121.9(7) . .
C33 C34 Br1' 112.0(6) . .
C29 C34 Br1' 125.5(4) . .
C33 C34 H34 119(10) . .
C29 C34 H34 118(10) . .
Br1' C34 H34 17(10) . .

loop_
_geom_bond_atom_site_label_1
_geom_bond_atom_site_label_2
_geom_bond_distance
_geom_bond_site_symmetry_2
Ni1 N1 1.852(3) .
Ni1 N2 1.856(3) .
Ni1 O2 1.863(3) .
Ni1 N3 1.933(3) .
Br1 C30 1.762(7) .
Br1 H30' 1.05(10) .
Br1' C34 1.723(7) .
Br1' Br1' 2.298(3) 8_775
Br1' H34 0.95(8) .
N1 C3 1.290(4) .
N1 C2 1.473(5) .
N2 C10 1.383(5) .
N2 C9 1.392(5) .
N3 C11 1.495(5) .
N3 C14 1.505(5) .
N3 C15 1.517(5) .
O1 C1 1.213(5) .
O2 C1 1.291(5) .
O3 C10 1.219(5) .
C1 C2 1.510(6) .
C2 C28 1.542(5) .
C2 H2 0.9800 .
C3 C4 1.479(5) .
C3 C22 1.495(5) .
C4 C5 1.401(5) .
C4 C9 1.405(5) .
C5 C6 1.349(6) .
C5 H5 0.9300 .
C6 C7 1.385(6) .
C6 H6 0.9300 .
C7 C8 1.368(6) .
C7 H7 0.9300 .
C8 C9 1.402(5) .
C8 H8 0.9300 .
C10 C11 1.512(6) .
C11 C12 1.530(6) .
C11 H11 0.9800 .
C12 C13 1.535(7) .
C12 H12A 0.9700 .
C12 H12B 0.9700 .
C13 C14 1.470(6) .
C13 H13A 0.9700 .
C13 H13B 0.9700 .
C14 H14A 0.9700 .
C14 H14B 0.9700 .
C15 C16 1.504(6) .
C15 H15A 0.9700 .
C15 H15B 0.9700 .
C16 C21 1.370(7) .
C16 C17 1.378(6) .
C17 C18 1.415(7) .
C17 H17 0.9300 .
C18 C19 1.358(8) .
C18 H18 0.9300 .
C19 C20 1.363(8) .
C19 H19 0.9300 .
C20 C21 1.365(8) .
C20 H20 0.9300 .
C21 H21 0.9300 .
C22 C23 1.371(6) .
C22 C27 1.396(5) .
C23 C24 1.390(6) .
C23 H23 0.9300 .
C24 C25 1.355(7) .
C24 H24 0.9300 .
C25 C26 1.375(7) .
C25 H25 0.9300 .
C26 C27 1.370(6) .
C26 H26 0.9300 .
C27 H27 0.9300 .
C28 C29 1.497(6) .
C28 H28A 0.9700 .
C28 H28B 0.9700 .
C29 C30 1.367(7) .
C29 C34 1.397(7) .
C30 C31 1.391(9) .
C30 H30' 0.84(2) .
C31 C32 1.385(11) .
C31 H31 0.9300 .
C32 C33 1.345(11) .
C32 H32 0.9300 .
C33 C34 1.353(9) .
C33 H33 0.9300 .
C34 H34 0.84(2) .

loop_
_geom_torsion_atom_site_label_1
_geom_torsion_atom_site_label_2
_geom_torsion_atom_site_label_3
_geom_torsion_atom_site_label_4
_geom_torsion
_geom_torsion_site_symmetry_1
N2 Ni1 N1 C3 -18.6(3) .
O2 Ni1 N1 C3 159.5(3) .
N3 Ni1 N1 C3 110(2) .
N2 Ni1 N1 C2 165.2(2) .
O2 Ni1 N1 C2 -16.7(2) .
N3 Ni1 N1 C2 -66(2) .
N1 Ni1 N2 C10 -160.0(3) .
O2 Ni1 N2 C10 72(3) .
N3 Ni1 N2 C10 22.7(3) .
N1 Ni1 N2 C9 21.1(3) .
O2 Ni1 N2 C9 -107(3) .
N3 Ni1 N2 C9 -156.1(3) .
N1 Ni1 N3 C11 -154(2) .
N2 Ni1 N3 C11 -25.5(2) .
O2 Ni1 N3 C11 156.4(2) .
N1 Ni1 N3 C14 91(2) .
N2 Ni1 N3 C14 -139.9(3) .
O2 Ni1 N3 C14 41.9(3) .
N1 Ni1 N3 C15 -31(2) .
N2 Ni1 N3 C15 97.7(3) .
O2 Ni1 N3 C15 -80.4(3) .
N1 Ni1 O2 C1 4.9(3) .
N2 Ni1 O2 C1 133(3) .
N3 Ni1 O2 C1 -177.7(3) .
Ni1 O2 C1 O1 -173.4(3) .
Ni1 O2 C1 C2 8.4(4) .
C3 N1 C2 C1 -152.8(3) .
Ni1 N1 C2 C1 23.7(4) .
C3 N1 C2 C28 87.2(4) .
Ni1 N1 C2 C28 -96.4(3) .
O1 C1 C2 N1 160.8(4) .
O2 C1 C2 N1 -20.9(5) .
O1 C1 C2 C28 -81.1(5) .
O2 C1 C2 C28 97.2(4) .
C2 N1 C3 C4 -174.9(3) .
Ni1 N1 C3 C4 9.3(5) .
C2 N1 C3 C22 9.2(5) .
Ni1 N1 C3 C22 -166.7(3) .
N1 C3 C4 C5 -177.2(3) .
C22 C3 C4 C5 -1.2(5) .
N1 C3 C4 C9 3.8(6) .
C22 C3 C4 C9 179.9(3) .
C9 C4 C5 C6 -2.7(6) .
C3 C4 C5 C6 178.3(4) .
C4 C5 C6 C7 -1.5(6) .
C5 C6 C7 C8 3.4(7) .
C6 C7 C8 C9 -0.9(7) .
C10 N2 C9 C8 -18.5(6) .
Ni1 N2 C9 C8 160.2(3) .
C10 N2 C9 C4 166.0(3) .
Ni1 N2 C9 C4 -15.3(5) .
C7 C8 C9 N2 -178.9(4) .
C7 C8 C9 C4 -3.2(6) .
C5 C4 C9 N2 -179.4(3) .
C3 C4 C9 N2 -0.5(6) .
C5 C4 C9 C8 5.0(5) .
C3 C4 C9 C8 -176.1(4) .
C9 N2 C10 O3 -16.1(6) .
Ni1 N2 C10 O3 165.0(4) .
C9 N2 C10 C11 165.6(3) .
Ni1 N2 C10 C11 -13.3(4) .
C14 N3 C11 C10 145.6(4) .
C15 N3 C11 C10 -96.1(4) .
Ni1 N3 C11 C10 23.7(4) .
C14 N3 C11 C12 22.7(5) .
C15 N3 C11 C12 141.1(4) .
Ni1 N3 C11 C12 -99.1(3) .
O3 C10 C11 N3 173.6(4) .
N2 C10 C11 N3 -7.9(5) .
O3 C10 C11 C12 -67.5(5) .
N2 C10 C11 C12 111.0(4) .
N3 C11 C12 C13 2.5(5) .
C10 C11 C12 C13 -119.4(4) .
C11 C12 C13 C14 -27.2(5) .
C12 C13 C14 N3 41.9(5) .
C11 N3 C14 C13 -40.9(4) .
C15 N3 C14 C13 -162.6(4) .
Ni1 N3 C14 C13 75.3(4) .
C11 N3 C15 C16 71.7(5) .
C14 N3 C15 C16 -173.0(4) .
Ni1 N3 C15 C16 -47.1(4) .
N3 C15 C16 C21 -91.0(5) .
N3 C15 C16 C17 88.3(5) .
C21 C16 C17 C18 1.8(7) .
C15 C16 C17 C18 -177.5(4) .
C16 C17 C18 C19 2.1(7) .
C17 C18 C19 C20 -4.5(8) .
C18 C19 C20 C21 3.1(9) .
C17 C16 C21 C20 -3.3(8) .
C15 C16 C21 C20 176.0(5) .
C19 C20 C21 C16 0.8(9) .
N1 C3 C22 C23 -100.1(5) .
C4 C3 C22 C23 83.7(5) .
N1 C3 C22 C27 80.8(5) .
C4 C3 C22 C27 -95.3(4) .
C27 C22 C23 C24 -2.0(7) .
C3 C22 C23 C24 178.9(4) .
C22 C23 C24 C25 2.0(7) .
C23 C24 C25 C26 -0.3(8) .
C24 C25 C26 C27 -1.3(8) .
C25 C26 C27 C22 1.3(7) .
C23 C22 C27 C26 0.4(6) .
C3 C22 C27 C26 179.5(4) .
N1 C2 C28 C29 172.4(4) .
C1 C2 C28 C29 54.6(5) .
C2 C28 C29 C30 65.1(6) .
C2 C28 C29 C34 -115.6(5) .
C34 C29 C30 C31 3.9(8) .
C28 C29 C30 C31 -176.7(5) .
C34 C29 C30 Br1 -167.3(4) .
C28 C29 C30 Br1 12.1(7) .
C29 C30 C31 C32 -5.8(10) .
Br1 C30 C31 C32 166.6(6) .
C30 C31 C32 C33 3.7(11) .
C31 C32 C33 C34 -0.2(11) .
C32 C33 C34 C29 -1.7(10) .
C32 C33 C34 Br1' -173.4(6) .
C30 C29 C34 C33 -0.2(8) .
C28 C29 C34 C33 -179.5(5) .
C30 C29 C34 Br1' 170.3(4) .
C28 C29 C34 Br1' -9.0(7) .
Br1' Br1' C34 C33 32.1(7) 8_775
Br1' Br1' C34 C29 -139.3(4) 8_775

loop_
_platon_squeeze_void_nr
_platon_squeeze_void_average_x
_platon_squeeze_void_average_y
_platon_squeeze_void_average_z
_platon_squeeze_void_volume
_platon_squeeze_void_count_electrons
_platon_squeeze_void_content
1 0.172 0.828 0.750 153 33 ' '
2 0.076 0.076 0.500 10 2 ' '
3 0.328 0.328 0.000 153 33 ' '
4 0.424 0.576 0.250 10 2 ' '
5 0.672 0.672 0.500 153 33 ' '
6 0.576 0.424 0.750 10 2 ' '
7 0.828 0.172 0.250 153 33 ' '
8 0.923 0.924 0.000 10 2 ' '
